data_1575165
loop_
_publ_author_name
'Li, Huan'
'Zhou, Qi'
'Hou, Tianjiao'
'Yi, Zhenxin'
'Wang, Guixiang'
'Zhu, Long'
'Gao, Yuan'
'Zhang, Yu'
'Luo, Jun'

_publ_section_title
;
 Impact of stereochemistry in 3D energetic materials science: a case based
 on peripheral editing of the 2,4,10-trioxaadamantane backbone.
;
_journal_issue 34
_journal_name_full 'Chemical science'
_journal_page_first 15587
_journal_page_last 15596
_journal_paper_doi 10.1039/d5sc02800k
_journal_volume 16
_journal_year 2025
_chemical_absolute_configuration ad
_chemical_formula_moiety 'C7 H6 N4 O13'
_chemical_formula_sum 'C7 H6 N4 O13'
_chemical_formula_weight 354.16
_space_group_crystal_system orthorhombic
_space_group_IT_number 19
_space_group_name_Hall 'P 2ac 2ab'
_space_group_name_H-M_alt 'P 21 21 21'
_atom_sites_solution_hydrogens geom
_audit_creation_method SHELXL-2018/3
_audit_update_record
;
2025-02-19 deposited with the CCDC.	2025-07-21 downloaded from the CCDC.
;
_cell_angle_alpha 90
_cell_angle_beta 90
_cell_angle_gamma 90
_cell_formula_units_Z 4
_cell_length_a 8.3535(4)
_cell_length_b 9.1128(5)
_cell_length_c 15.6114(8)
_cell_measurement_reflns_used 3832
_cell_measurement_temperature 299(2)
_cell_measurement_theta_max 30.2170
_cell_measurement_theta_min 2.5830
_cell_volume 1188.40(11)
_computing_structure_refinement 'SHELXL-2018/3 (Sheldrick, 2018)'
_computing_structure_solution 'SHELXT 2018/2 (Sheldrick, 2018)'
_diffrn_ambient_temperature 299(2)
_diffrn_measured_fraction_theta_full 1.000
_diffrn_measured_fraction_theta_max 0.805
_diffrn_measurement_device_type 'XtaLAB Synergy R, DW system, HyPix'
_diffrn_radiation_type MoK\a
_diffrn_radiation_wavelength 0.71073
_diffrn_reflns_av_R_equivalents 0.0193
_diffrn_reflns_av_unetI/netI 0.0250
_diffrn_reflns_Laue_measured_fraction_full 1.000
_diffrn_reflns_Laue_measured_fraction_max 0.805
_diffrn_reflns_limit_h_max 11
_diffrn_reflns_limit_h_min -9
_diffrn_reflns_limit_k_max 12
_diffrn_reflns_limit_k_min -9
_diffrn_reflns_limit_l_max 17
_diffrn_reflns_limit_l_min -21
_diffrn_reflns_number 5896
_diffrn_reflns_point_group_measured_fraction_full 0.968
_diffrn_reflns_point_group_measured_fraction_max 0.744
_diffrn_reflns_theta_full 25.242
_diffrn_reflns_theta_max 29.926
_diffrn_reflns_theta_min 2.588
_exptl_absorpt_coefficient_mu 0.197
_exptl_absorpt_correction_T_max 0.977
_exptl_absorpt_correction_T_min 0.975
_exptl_crystal_density_diffrn 1.980
_exptl_crystal_description block
_exptl_crystal_F_000 720
_exptl_crystal_size_max 0.130
_exptl_crystal_size_mid 0.130
_exptl_crystal_size_min 0.120
_refine_diff_density_max 0.255
_refine_diff_density_min -0.158
_refine_diff_density_rms 0.037
_refine_ls_abs_structure_details
;
 Flack x determined using 853 quotients [(I+)-(I-)]/[(I+)+(I-)]
 (Parsons, Flack and Wagner, Acta Cryst. B69 (2013) 249-259).
;
_refine_ls_abs_structure_Flack -0.3(5)
_refine_ls_extinction_method none
_refine_ls_goodness_of_fit_ref 1.059
_refine_ls_hydrogen_treatment constr
_refine_ls_matrix_type full
_refine_ls_number_parameters 217
_refine_ls_number_reflns 2562
_refine_ls_number_restraints 0
_refine_ls_restrained_S_all 1.059
_refine_ls_R_factor_all 0.0312
_refine_ls_R_factor_gt 0.0267
_refine_ls_shift/su_max 0.000
_refine_ls_shift/su_mean 0.000
_refine_ls_structure_factor_coef Fsqd
_refine_ls_weighting_details 'w=1/[\s^2^(Fo^2^)+(0.0398P)^2^+0.0399P] where P=(Fo^2^+2Fc^2^)/3'
_refine_ls_weighting_scheme calc
_refine_ls_wR_factor_gt 0.0655
_refine_ls_wR_factor_ref 0.0668
_reflns_Friedel_coverage 0.608
_reflns_Friedel_fraction_full 0.923
_reflns_Friedel_fraction_max 0.661
_reflns_number_gt 2335
_reflns_number_total 2562
_reflns_threshold_expression 'I > 2\s(I)'
_cod_data_source_file d5sc02800k2.cif
_cod_data_source_block lh-672_auto
_cod_depositor_comments 'Adding full bibliography for 1575161--1575167.cif.'
_cod_database_code 1575165
_shelx_shelxl_version_number 2018/3
_shelx_space_group_comment
;
The symmetry employed for this shelxl refinement is uniquely defined
by the following loop, which should always be used as a source of
symmetry information in preference to the above space-group names.
They are only intended as comments.
;
_shelx_estimated_absorpt_t_min 0.975
_shelx_estimated_absorpt_t_max 0.977

loop_
_space_group_symop_operation_xyz
'x, y, z'
'-x+1/2, -y, z+1/2'
'-x, y+1/2, -z+1/2'
'x+1/2, -y+1/2, -z'

loop_
_atom_site_label
_atom_site_type_symbol
_atom_site_fract_x
_atom_site_fract_y
_atom_site_fract_z
_atom_site_U_iso_or_equiv
_atom_site_adp_type
_atom_site_occupancy
_atom_site_site_symmetry_order
_atom_site_calc_flag
_atom_site_refinement_flags_posn
_atom_site_refinement_flags_adp
_atom_site_refinement_flags_occupancy
_atom_site_disorder_assembly
_atom_site_disorder_group
O10 O 0.69813(16) 0.39113(13) 0.71384(8) 0.0291(3) Uani 1 1 d . . . . .
O21 O 0.85698(15) 0.82166(13) 0.62190(9) 0.0279(3) Uani 1 1 d . . . . .
O2 O 0.89498(15) 0.53214(16) 0.77849(9) 0.0312(3) Uani 1 1 d . . . . .
O8 O 0.62931(16) 0.60812(15) 0.78078(8) 0.0293(3) Uani 1 1 d . . . . .
O17 O 0.66708(18) 0.60789(17) 0.48393(9) 0.0368(3) Uani 1 1 d . . . . .
O11 O 0.99797(16) 0.39096(15) 0.62858(9) 0.0331(3) Uani 1 1 d . . . . .
O16 O 0.54754(19) 0.79363(16) 0.54236(10) 0.0398(4) Uani 1 1 d . . . . .
O14 O 1.1290(2) 0.22940(17) 0.55356(11) 0.0454(4) Uani 1 1 d . . . . .
O19 O 0.40024(18) 0.41338(17) 0.62981(12) 0.0440(4) Uani 1 1 d . . . . .
N15 N 0.60735(18) 0.67223(17) 0.54388(9) 0.0253(3) Uani 1 1 d . . . . .
O24 O 0.7433(2) 1.02060(17) 0.68211(10) 0.0463(4) Uani 1 1 d . . . . .
O13 O 0.9762(2) 0.38104(19) 0.48473(10) 0.0490(4) Uani 1 1 d . . . . .
O20 O 0.33095(17) 0.63911(19) 0.64882(12) 0.0473(4) Uani 1 1 d . . . . .
O23 O 0.8393(2) 1.02861(18) 0.55344(11) 0.0493(4) Uani 1 1 d . . . . .
N22 N 0.80776(19) 0.97225(17) 0.62015(11) 0.0323(4) Uani 1 1 d . . . . .
N18 N 0.42824(18) 0.54265(18) 0.63702(10) 0.0279(3) Uani 1 1 d . . . . .
N12 N 1.03746(19) 0.32861(18) 0.54662(11) 0.0307(4) Uani 1 1 d . . . . .
C5 C 0.8195(2) 0.74606(19) 0.70034(11) 0.0239(3) Uani 1 1 d . . . . .
H5 H 0.843850 0.808891 0.749588 0.029 Uiso 1 1 calc R U . . .
C9 C 0.7176(2) 0.45975(19) 0.63199(11) 0.0233(3) Uani 1 1 d . . . . .
H9 H 0.691966 0.390797 0.585800 0.028 Uiso 1 1 calc R U . . .
C1 C 0.6044(2) 0.59174(18) 0.62968(11) 0.0216(3) Uani 1 1 d . . . . .
C6 C 0.6444(2) 0.69381(19) 0.70482(11) 0.0227(4) Uani 1 1 d . . . . .
H6 H 0.571072 0.777703 0.706208 0.027 Uiso 1 1 calc R U . . .
C7 C 0.9284(2) 0.6108(2) 0.70084(12) 0.0264(4) Uani 1 1 d . . . . .
H7 H 1.040926 0.641084 0.699599 0.032 Uiso 1 1 calc R U . . .
C3 C 0.8909(2) 0.51453(19) 0.62370(12) 0.0249(4) Uani 1 1 d . . . . .
H3 H 0.906210 0.568711 0.570091 0.030 Uiso 1 1 calc R U . . .
C4 C 0.7345(2) 0.4875(2) 0.78141(12) 0.0302(4) Uani 1 1 d . . . . .
H4 H 0.718127 0.434340 0.835274 0.036 Uiso 1 1 calc R U . . .

loop_
_atom_site_aniso_label
_atom_site_aniso_U_11
_atom_site_aniso_U_22
_atom_site_aniso_U_33
_atom_site_aniso_U_23
_atom_site_aniso_U_13
_atom_site_aniso_U_12
O10 0.0368(7) 0.0272(6) 0.0232(6) 0.0052(5) -0.0017(5) -0.0028(5)
O21 0.0308(6) 0.0237(6) 0.0291(7) -0.0007(5) 0.0042(5) -0.0014(5)
O2 0.0292(7) 0.0407(8) 0.0238(7) 0.0035(6) -0.0075(5) 0.0009(6)
O8 0.0295(7) 0.0384(8) 0.0199(6) 0.0012(5) 0.0043(5) -0.0001(5)
O17 0.0407(8) 0.0494(8) 0.0205(7) 0.0017(6) 0.0025(6) 0.0035(7)
O11 0.0352(7) 0.0369(7) 0.0272(7) -0.0018(5) -0.0002(6) 0.0141(6)
O16 0.0493(9) 0.0317(8) 0.0385(8) 0.0076(6) -0.0087(7) 0.0073(6)
O14 0.0434(9) 0.0355(8) 0.0574(10) -0.0073(7) 0.0062(7) 0.0137(7)
O19 0.0380(8) 0.0368(8) 0.0571(10) 0.0021(7) -0.0030(7) -0.0144(6)
N15 0.0235(7) 0.0295(8) 0.0229(8) 0.0035(6) -0.0052(6) -0.0036(6)
O24 0.0521(10) 0.0367(8) 0.0501(10) -0.0074(7) 0.0089(8) 0.0096(7)
O13 0.0652(11) 0.0520(10) 0.0296(8) -0.0076(7) -0.0034(8) 0.0163(8)
O20 0.0244(7) 0.0499(10) 0.0675(11) -0.0010(8) 0.0056(7) 0.0018(6)
O23 0.0543(10) 0.0430(9) 0.0507(10) 0.0173(8) 0.0089(8) 0.0007(8)
N22 0.0278(8) 0.0276(8) 0.0416(10) 0.0014(7) 0.0001(7) -0.0014(6)
N18 0.0224(7) 0.0352(9) 0.0262(8) 0.0015(7) -0.0014(6) -0.0056(6)
N12 0.0292(8) 0.0283(8) 0.0345(9) -0.0059(7) 0.0045(7) 0.0006(6)
C5 0.0249(9) 0.0253(8) 0.0216(8) -0.0028(7) -0.0031(7) -0.0034(7)
C9 0.0267(9) 0.0236(8) 0.0196(8) 0.0005(7) -0.0025(7) -0.0004(6)
C1 0.0196(8) 0.0260(8) 0.0193(8) 0.0018(6) -0.0011(7) -0.0029(6)
C6 0.0233(8) 0.0264(9) 0.0183(8) -0.0028(7) 0.0002(6) -0.0004(6)
C7 0.0218(8) 0.0315(10) 0.0260(9) -0.0016(7) -0.0027(7) 0.0001(7)
C3 0.0246(9) 0.0261(9) 0.0239(9) 0.0015(7) 0.0007(7) 0.0056(7)
C4 0.0319(10) 0.0370(11) 0.0216(9) 0.0039(7) -0.0007(8) -0.0004(8)

loop_
_atom_type_symbol
_atom_type_description
_atom_type_scat_dispersion_real
_atom_type_scat_dispersion_imag
_atom_type_scat_source
C C 0.0033 0.0016 'International Tables Vol C Tables 4.2.6.8 and 6.1.1.4'
H H 0.0000 0.0000 'International Tables Vol C Tables 4.2.6.8 and 6.1.1.4'
N N 0.0061 0.0033 'International Tables Vol C Tables 4.2.6.8 and 6.1.1.4'
O O 0.0106 0.0060 'International Tables Vol C Tables 4.2.6.8 and 6.1.1.4'

loop_
_geom_angle_atom_site_label_1
_geom_angle_atom_site_label_2
_geom_angle_atom_site_label_3
_geom_angle
_geom_angle_site_symmetry_1
_geom_angle_site_symmetry_3
_geom_angle_publ_flag
C4 O10 C9 111.86(13) . . ?
N22 O21 C5 114.33(13) . . ?
C4 O2 C7 110.99(13) . . ?
C4 O8 C6 112.24(13) . . ?
N12 O11 C3 113.84(13) . . ?
O17 N15 O16 126.52(16) . . ?
O17 N15 C1 116.85(15) . . ?
O16 N15 C1 116.62(15) . . ?
O23 N22 O24 130.59(18) . . ?
O23 N22 O21 111.48(16) . . ?
O24 N22 O21 117.93(16) . . ?
O19 N18 O20 126.35(17) . . ?
O19 N18 C1 117.48(16) . . ?
O20 N18 C1 116.16(15) . . ?
O14 N12 O13 130.85(18) . . ?
O14 N12 O11 111.52(16) . . ?
O13 N12 O11 117.63(15) . . ?
O21 C5 C7 105.07(14) . . ?
O21 C5 C6 113.17(14) . . ?
C7 C5 C6 108.37(14) . . ?
O21 C5 H5 110.0 . . ?
C7 C5 H5 110.0 . . ?
C6 C5 H5 110.0 . . ?
O10 C9 C1 107.11(14) . . ?
O10 C9 C3 108.89(13) . . ?
C1 C9 C3 108.95(13) . . ?
O10 C9 H9 110.6 . . ?
C1 C9 H9 110.6 . . ?
C3 C9 H9 110.6 . . ?
N15 C1 C9 112.83(14) . . ?
N15 C1 C6 112.08(14) . . ?
C9 C1 C6 108.90(14) . . ?
N15 C1 N18 102.71(13) . . ?
C9 C1 N18 111.08(13) . . ?
C6 C1 N18 109.10(14) . . ?
O8 C6 C1 106.54(13) . . ?
O8 C6 C5 106.94(14) . . ?
C1 C6 C5 111.10(14) . . ?
O8 C6 H6 110.7 . . ?
C1 C6 H6 110.7 . . ?
C5 C6 H6 110.7 . . ?
O2 C7 C3 109.87(14) . . ?
O2 C7 C5 106.91(14) . . ?
C3 C7 C5 109.73(14) . . ?
O2 C7 H7 110.1 . . ?
C3 C7 H7 110.1 . . ?
C5 C7 H7 110.1 . . ?
O11 C3 C7 106.34(14) . . ?
O11 C3 C9 109.06(14) . . ?
C7 C3 C9 108.31(15) . . ?
O11 C3 H3 111.0 . . ?
C7 C3 H3 111.0 . . ?
C9 C3 H3 111.0 . . ?
O2 C4 O10 111.32(16) . . ?
O2 C4 O8 111.73(15) . . ?
O10 C4 O8 110.35(15) . . ?
O2 C4 H4 107.8 . . ?
O10 C4 H4 107.8 . . ?
O8 C4 H4 107.8 . . ?

loop_
_geom_bond_atom_site_label_1
_geom_bond_atom_site_label_2
_geom_bond_distance
_geom_bond_site_symmetry_2
_geom_bond_publ_flag
O10 C4 1.406(2) . ?
O10 C9 1.432(2) . ?
O21 N22 1.433(2) . ?
O21 C5 1.440(2) . ?
O2 C4 1.402(2) . ?
O2 C7 1.436(2) . ?
O8 C4 1.407(2) . ?
O8 C6 1.425(2) . ?
O17 N15 1.212(2) . ?
O11 N12 1.438(2) . ?
O11 C3 1.440(2) . ?
O16 N15 1.214(2) . ?
O14 N12 1.189(2) . ?
O19 N18 1.206(2) . ?
N15 C1 1.527(2) . ?
O24 N22 1.191(2) . ?
O13 N12 1.193(2) . ?
O20 N18 1.211(2) . ?
O23 N22 1.191(2) . ?
N18 C1 1.542(2) . ?
C5 C7 1.532(2) . ?
C5 C6 1.539(2) . ?
C5 H5 0.9800 . ?
C9 C1 1.530(2) . ?
C9 C3 1.537(2) . ?
C9 H9 0.9800 . ?
C1 C6 1.534(2) . ?
C6 H6 0.9800 . ?
C7 C3 1.523(2) . ?
C7 H7 0.9800 . ?
C3 H3 0.9800 . ?
C4 H4 0.9800 . ?

loop_
_geom_torsion_atom_site_label_1
_geom_torsion_atom_site_label_2
_geom_torsion_atom_site_label_3
_geom_torsion_atom_site_label_4
_geom_torsion
_geom_torsion_site_symmetry_1
_geom_torsion_site_symmetry_2
_geom_torsion_site_symmetry_3
_geom_torsion_site_symmetry_4
_geom_torsion_publ_flag
C5 O21 N22 O23 -178.85(16) . . . . ?
C5 O21 N22 O24 0.6(2) . . . . ?
C3 O11 N12 O14 178.29(16) . . . . ?
C3 O11 N12 O13 -2.0(2) . . . . ?
N22 O21 C5 C7 -161.40(13) . . . . ?
N22 O21 C5 C6 80.55(17) . . . . ?
C4 O10 C9 C1 -59.57(17) . . . . ?
C4 O10 C9 C3 58.11(18) . . . . ?
O17 N15 C1 C9 15.7(2) . . . . ?
O16 N15 C1 C9 -165.30(15) . . . . ?
O17 N15 C1 C6 139.04(16) . . . . ?
O16 N15 C1 C6 -41.9(2) . . . . ?
O17 N15 C1 N18 -104.00(16) . . . . ?
O16 N15 C1 N18 75.02(18) . . . . ?
O10 C9 C1 N15 -177.56(12) . . . . ?
C3 C9 C1 N15 64.80(18) . . . . ?
O10 C9 C1 C6 57.33(16) . . . . ?
C3 C9 C1 C6 -60.31(17) . . . . ?
O10 C9 C1 N18 -62.85(17) . . . . ?
C3 C9 C1 N18 179.52(14) . . . . ?
O19 N18 C1 N15 109.49(18) . . . . ?
O20 N18 C1 N15 -69.87(19) . . . . ?
O19 N18 C1 C9 -11.4(2) . . . . ?
O20 N18 C1 C9 169.25(16) . . . . ?
O19 N18 C1 C6 -131.44(18) . . . . ?
O20 N18 C1 C6 49.2(2) . . . . ?
C4 O8 C6 C1 60.29(17) . . . . ?
C4 O8 C6 C5 -58.59(17) . . . . ?
N15 C1 C6 O8 176.97(13) . . . . ?
C9 C1 C6 O8 -57.48(16) . . . . ?
N18 C1 C6 O8 63.91(16) . . . . ?
N15 C1 C6 C5 -66.90(18) . . . . ?
C9 C1 C6 C5 58.65(18) . . . . ?
N18 C1 C6 C5 -179.96(14) . . . . ?
O21 C5 C6 O8 173.88(13) . . . . ?
C7 C5 C6 O8 57.77(17) . . . . ?
O21 C5 C6 C1 58.00(19) . . . . ?
C7 C5 C6 C1 -58.11(18) . . . . ?
C4 O2 C7 C3 -58.42(19) . . . . ?
C4 O2 C7 C5 60.60(18) . . . . ?
O21 C5 C7 O2 179.85(13) . . . . ?
C6 C5 C7 O2 -58.90(17) . . . . ?
O21 C5 C7 C3 -61.04(17) . . . . ?
C6 C5 C7 C3 60.21(19) . . . . ?
N12 O11 C3 C7 -151.38(14) . . . . ?
N12 O11 C3 C9 92.03(17) . . . . ?
O2 C7 C3 O11 -62.95(17) . . . . ?
C5 C7 C3 O11 179.78(14) . . . . ?
O2 C7 C3 C9 54.14(17) . . . . ?
C5 C7 C3 C9 -63.13(17) . . . . ?
O10 C9 C3 O11 61.69(18) . . . . ?
C1 C9 C3 O11 178.19(14) . . . . ?
O10 C9 C3 C7 -53.64(18) . . . . ?
C1 C9 C3 C7 62.86(17) . . . . ?
C7 O2 C4 O10 61.89(19) . . . . ?
C7 O2 C4 O8 -61.98(19) . . . . ?
C9 O10 C4 O2 -62.47(18) . . . . ?
C9 O10 C4 O8 62.18(18) . . . . ?
C6 O8 C4 O2 61.46(19) . . . . ?
C6 O8 C4 O10 -62.97(18) . . . . ?
